data_4510556
loop_
_publ_author_name
'Liu, Lu'
'Ding, Jie'
'Huang, Chao'
'Li, Ming'
'Hou, Hongwei'
'Fan, Yaoting'

_publ_section_title
;
 Polynuclear CdIIPolymers: Crystal Structures, Topologies, and the
 Photodegradation for Organic Dye Contaminants
;
_journal_issue 6
_journal_name_full 'Crystal Growth &amp; Design'
_journal_page_first 3035
_journal_paper_doi 10.1021/cg500295r
_journal_volume 14
_journal_year 2014
_chemical_formula_moiety 'C70 H42 Cd3 N6 O14 S2, 2(C O0.50), 2(C O0.50), 2(O0.25)'
_chemical_formula_sum 'C74 H61 Cd3 N6 O17.5 S2'
_chemical_formula_weight 1715.61
_chemical_name_systematic
; 
 ? 
;
_space_group_IT_number 2
_symmetry_cell_setting triclinic
_symmetry_space_group_name_Hall '-P 1'
_symmetry_space_group_name_H-M 'P -1'
_atom_sites_solution_hydrogens geom
_atom_sites_solution_primary direct
_atom_sites_solution_secondary difmap
_audit_creation_method SHELXL-97
_cell_angle_alpha 104.16(3)
_cell_angle_beta 104.51(3)
_cell_angle_gamma 114.40(3)
_cell_formula_units_Z 1
_cell_length_a 12.072(2)
_cell_length_b 14.124(3)
_cell_length_c 14.338(3)
_cell_measurement_temperature 293(2)
_cell_volume 1980.2(12)
_computing_structure_refinement 'SHELXL-97 (Sheldrick, 1997)'
_computing_structure_solution 'SHELXS-97 (Sheldrick, 1990)'
_diffrn_ambient_temperature 293(2)
_diffrn_measured_fraction_theta_full 0.996
_diffrn_measured_fraction_theta_max 0.996
_diffrn_radiation_monochromator graphite
_diffrn_radiation_source 'fine-focus sealed tube'
_diffrn_radiation_type MoK\a
_diffrn_radiation_wavelength 0.71073
_diffrn_reflns_av_R_equivalents 0.0267
_diffrn_reflns_av_sigmaI/netI 0.0394
_diffrn_reflns_limit_h_max 14
_diffrn_reflns_limit_h_min -14
_diffrn_reflns_limit_k_max 17
_diffrn_reflns_limit_k_min -17
_diffrn_reflns_limit_l_max 17
_diffrn_reflns_limit_l_min -17
_diffrn_reflns_number 17370
_diffrn_reflns_theta_full 25.50
_diffrn_reflns_theta_max 25.50
_diffrn_reflns_theta_min 1.60
_exptl_absorpt_coefficient_mu 0.918
_exptl_absorpt_correction_T_max 0.8595
_exptl_absorpt_correction_T_min 0.8235
_exptl_absorpt_correction_type multi-scan
_exptl_absorpt_process_details sadabas
_exptl_crystal_density_diffrn 1.439
_exptl_crystal_density_method 'not measured'
_exptl_crystal_F_000 863
_exptl_crystal_size_max 0.22
_exptl_crystal_size_mid 0.20
_exptl_crystal_size_min 0.17
_refine_diff_density_max 2.453
_refine_diff_density_min -1.064
_refine_diff_density_rms 0.149
_refine_ls_extinction_method none
_refine_ls_goodness_of_fit_ref 1.054
_refine_ls_hydrogen_treatment mixed
_refine_ls_matrix_type full
_refine_ls_number_parameters 500
_refine_ls_number_reflns 7346
_refine_ls_number_restraints 597
_refine_ls_restrained_S_all 1.024
_refine_ls_R_factor_all 0.0701
_refine_ls_R_factor_gt 0.0622
_refine_ls_shift/su_max 0.001
_refine_ls_shift/su_mean 0.000
_refine_ls_structure_factor_coef Fsqd
_refine_ls_weighting_details 'calc w=1/[\s^2^(Fo^2^)+(0.1161P)^2^+6.2838P] where P=(Fo^2^+2Fc^2^)/3'
_refine_ls_weighting_scheme calc
_refine_ls_wR_factor_gt 0.1905
_refine_ls_wR_factor_ref 0.1994
_reflns_number_gt 6379
_reflns_number_total 7346
_reflns_threshold_expression >2sigma(I)
_cod_data_source_file cg500295r_si_002.cif
_cod_data_source_block complex_3
_cod_depositor_comments 'Adding full bibliography for 4510554--4510557.cif.'
_cod_original_cell_volume 1980.2(7)
_cod_original_formula_sum 'C74 H61 Cd3 N6 O17.50 S2'
_cod_database_code 4510556

loop_
_symmetry_equiv_pos_as_xyz
'x, y, z'
'-x, -y, -z'

loop_
_atom_site_label
_atom_site_type_symbol
_atom_site_fract_x
_atom_site_fract_y
_atom_site_fract_z
_atom_site_U_iso_or_equiv
_atom_site_adp_type
_atom_site_occupancy
_atom_site_symmetry_multiplicity
_atom_site_calc_flag
_atom_site_refinement_flags
_atom_site_disorder_assembly
_atom_site_disorder_group
C15' C 0.2951(6) 0.8058(5) 0.8253(5) 0.0375(11) Uani 0.502(4) 1 d PGU A 2
C16' C 0.3297(5) 0.7887(5) 0.9171(4) 0.0414(15) Uani 0.502(4) 1 d PGU A 2
H16' H 0.3715 0.8490 0.9818 0.050 Uiso 0.502(4) 1 calc PR A 2
C17' C 0.3019(7) 0.6813(6) 0.9122(5) 0.0418(15) Uani 0.502(4) 1 d PGU A 2
H17' H 0.3251 0.6699 0.9737 0.050 Uiso 0.502(4) 1 calc PR A 2
C18' C 0.2394(8) 0.5912(5) 0.8155(6) 0.0381(11) Uani 0.502(4) 1 d PGU A 2
C19' C 0.2048(7) 0.6083(6) 0.7237(5) 0.0460(16) Uani 0.502(4) 1 d PGU A 2
H19' H 0.1630 0.5480 0.6590 0.055 Uiso 0.502(4) 1 calc PR A 2
C20' C 0.2326(8) 0.7157(6) 0.7285(4) 0.0447(15) Uani 0.502(4) 1 d PGU A 2
H20' H 0.2094 0.7272 0.6671 0.054 Uiso 0.502(4) 1 calc PR A 2
C8' C 0.2026(7) 0.9427(4) 0.9491(5) 0.0379(11) Uani 0.502(4) 1 d PGU A 2
C9' C 0.2455(5) 0.9080(4) 1.0254(4) 0.0444(15) Uani 0.502(4) 1 d PGU A 2
H9' H 0.3268 0.9111 1.0400 0.053 Uiso 0.502(4) 1 calc PR A 2
C10' C 0.1656(7) 0.8658(6) 1.0851(4) 0.0479(16) Uani 0.502(4) 1 d PGU A 2
H10' H 0.1974 0.8453 1.1383 0.058 Uiso 0.502(4) 1 calc PR A 2
C11' C 0.0513(7) 0.8583(6) 1.0613(6) 0.0424(11) Uani 0.502(4) 1 d PGU A 2
C12' C 0.0032(7) 0.8943(7) 1.0034(6) 0.0489(16) Uani 0.502(4) 1 d PGU A 2
H12' H -0.0747 0.8944 0.9998 0.059 Uiso 0.502(4) 1 calc PR A 2
C13' C 0.0828(8) 0.9433(6) 0.9310(6) 0.0455(15) Uani 0.502(4) 1 d PGU A 2
H13' H 0.0507 0.9688 0.8827 0.055 Uiso 0.502(4) 1 calc PR A 2
C8 C 0.2043(14) 0.9435(11) 0.9514(11) 0.0379(11) Uani 0.498(4) 1 d PU A 1
C9 C 0.2504(13) 0.9988(11) 1.0559(10) 0.0444(15) Uani 0.498(4) 1 d PU A 1
H9 H 0.3325 1.0650 1.0918 0.053 Uiso 0.498(4) 1 calc PR A 1
C10 C 0.1722(13) 0.9549(12) 1.1102(11) 0.0479(16) Uani 0.498(4) 1 d PU A 1
H10 H 0.2056 0.9926 1.1825 0.058 Uiso 0.498(4) 1 calc PR A 1
C11 C 0.0486(15) 0.8585(13) 1.0604(12) 0.0424(11) Uani 0.498(4) 1 d PU A 1
C12 C 0.0087(13) 0.8022(12) 0.9488(11) 0.0489(16) Uani 0.498(4) 1 d PU A 1
H12 H -0.0723 0.7351 0.9112 0.059 Uiso 0.498(4) 1 calc PR A 1
C13 C 0.0860(13) 0.8440(11) 0.8958(11) 0.0455(15) Uani 0.498(4) 1 d PU A 1
H13 H 0.0583 0.8054 0.8242 0.055 Uiso 0.498(4) 1 calc PR A 1
C15 C 0.2975(13) 0.8114(11) 0.8349(10) 0.0375(11) Uani 0.498(4) 1 d PU A 1
C16 C 0.4014(13) 0.7923(10) 0.8777(10) 0.0414(15) Uani 0.498(4) 1 d PU A 1
H16 H 0.4882 0.8528 0.9102 0.050 Uiso 0.498(4) 1 calc PR A 1
C17 C 0.3784(13) 0.6880(10) 0.8728(10) 0.0418(15) Uani 0.498(4) 1 d PU A 1
H17 H 0.4491 0.6788 0.9025 0.050 Uiso 0.498(4) 1 calc PR A 1
C18 C 0.2495(14) 0.5946(11) 0.8239(11) 0.0381(11) Uani 0.498(4) 1 d PU A 1
C19 C 0.1462(14) 0.6135(11) 0.7865(10) 0.0460(16) Uani 0.498(4) 1 d PU A 1
H19 H 0.0593 0.5538 0.7579 0.055 Uiso 0.498(4) 1 calc PR A 1
C20 C 0.1707(13) 0.7228(10) 0.7909(10) 0.0447(15) Uani 0.498(4) 1 d PU A 1
H20 H 0.1003 0.7334 0.7638 0.054 Uiso 0.498(4) 1 calc PR A 1
C1 C 0.4626(6) 1.2682(5) 0.8658(5) 0.0401(13) Uani 1 1 d . . .
C2 C 0.4125(6) 1.1474(5) 0.8533(5) 0.0360(12) Uani 1 1 d . A .
C3 C 0.4551(6) 1.0837(5) 0.7975(5) 0.0437(14) Uani 1 1 d . . .
H3 H 0.5114 1.1150 0.7660 0.052 Uiso 1 1 calc R . .
C4 C 0.4130(7) 0.9739(5) 0.7894(5) 0.0448(15) Uani 1 1 d . A .
H4 H 0.4402 0.9315 0.7509 0.054 Uiso 1 1 calc R . .
C5 C 0.3306(6) 0.9249(5) 0.8376(5) 0.0375(13) Uani 1 1 d . . .
C6 C 0.2878(6) 0.9885(5) 0.8934(5) 0.0371(13) Uani 1 1 d . A .
C7 C 0.3277(6) 1.0994(5) 0.8984(5) 0.0362(13) Uani 1 1 d . . .
H7 H 0.2962 1.1408 0.9327 0.043 Uiso 1 1 calc R A .
C14 C -0.0330(6) 0.8119(5) 1.1191(5) 0.0420(14) Uani 1 1 d . . .
C21 C 0.2207(6) 0.4782(5) 0.8114(5) 0.0385(13) Uani 1 1 d . . .
C43 C 0.0913(6) 0.9923(5) 0.6252(5) 0.0411(14) Uani 1 1 d . . .
C44 C 0.0024(7) 0.9286(6) 0.6596(6) 0.0522(17) Uani 1 1 d . . .
H44 H -0.0171 0.9623 0.7127 0.063 Uiso 1 1 calc R . .
C45 C -0.0573(8) 0.8112(7) 0.6114(7) 0.067(2) Uani 1 1 d . . .
H45 H -0.1176 0.7656 0.6331 0.080 Uiso 1 1 calc R . .
C46 C -0.0286(9) 0.7606(7) 0.5312(7) 0.073(2) Uani 1 1 d . . .
H46 H -0.0703 0.6821 0.5007 0.088 Uiso 1 1 calc R . .
C47 C 0.0587(8) 0.8232(7) 0.4969(6) 0.065(2) Uani 1 1 d . . .
H47 H 0.0775 0.7893 0.4435 0.078 Uiso 1 1 calc R . .
C48 C 0.1189(6) 0.9403(6) 0.5448(5) 0.0464(15) Uani 1 1 d . . .
C49 C 0.2338(6) 1.1262(6) 0.5967(5) 0.0419(14) Uani 1 1 d . . .
C50 C 0.3217(7) 1.2387(6) 0.6063(5) 0.0484(15) Uani 1 1 d . . .
C51 C 0.4100(9) 1.2767(9) 0.5641(7) 0.082(3) Uani 1 1 d . . .
H51 H 0.4282 1.2308 0.5194 0.098 Uiso 1 1 calc R . .
C52 C 0.3934(9) 1.4207(7) 0.6763(7) 0.067(2) Uani 1 1 d . . .
H52 H 0.4009 1.4875 0.7161 0.080 Uiso 1 1 calc R . .
C53 C 0.2555(7) 1.0079(7) 0.4430(5) 0.059(2) Uani 1 1 d . . .
H53A H 0.2686 1.0681 0.4181 0.071 Uiso 1 1 calc R . .
H53B H 0.1869 0.9371 0.3850 0.071 Uiso 1 1 calc R . .
C54 C 0.3841(7) 1.0048(6) 0.4747(5) 0.0515(15) Uani 1 1 d U . .
C55 C 0.4095(9) 0.9531(8) 0.5417(6) 0.0694(19) Uani 1 1 d U . .
H55 H 0.3485 0.9201 0.5691 0.083 Uiso 1 1 calc R . .
C56 C 0.4728(8) 1.0485(8) 0.4329(6) 0.0660(19) Uani 1 1 d U . .
H56 H 0.4541 1.0804 0.3860 0.079 Uiso 1 1 calc R . .
Cd1 Cd 0.18790(4) 1.26569(3) 0.77799(3) 0.03430(17) Uani 1 1 d . . .
Cd2 Cd 0.5000 1.5000 1.0000 0.0405(2) Uani 1 2 d S . .
N1 N 0.3145(6) 1.3242(5) 0.6732(5) 0.0482(13) Uani 1 1 d . . .
N2 N 0.1651(5) 1.1089(4) 0.6564(4) 0.0392(11) Uani 1 1 d . . .
N3 N 0.2086(5) 1.0255(5) 0.5269(4) 0.0478(14) Uani 1 1 d . . .
O1 O 0.4023(4) 1.3145(3) 0.9009(3) 0.0406(10) Uani 1 1 d . . .
O2 O 0.5586(5) 1.3174(4) 0.8440(5) 0.0601(13) Uani 1 1 d . . .
O3 O 0.3709(6) 1.4532(5) 1.0926(4) 0.0638(14) Uani 1 1 d . . .
O7 O 0.0151(5) 0.8484(5) 1.2129(4) 0.0747(18) Uani 1 1 d . . .
O8 O -0.1493(6) 0.7380(7) 1.0684(5) 0.098(2) Uani 1 1 d . . .
O9 O 0.3090(5) 0.4720(4) 0.8752(4) 0.0515(12) Uani 1 1 d . . .
O10 O 0.1191(5) 0.3918(4) 0.7430(4) 0.0543(12) Uani 1 1 d . . .
S1 S 0.4836(3) 1.4180(2) 0.6023(3) 0.1029(10) Uani 1 1 d . . .
O11 O 0.2923(19) 0.6632(14) 0.4698(13) 0.051(5) Uani 0.25 1 d P . .
C60 C 0.794(3) 0.301(3) 0.759(2) 0.152(9) Uani 0.50 1 d PDU . .
O13 O 0.841(2) 0.3149(18) 0.6805(14) 0.139(6) Uani 0.50 1 d PDU . .
C59 C 0.872(3) 0.377(3) 0.8556(17) 0.138(8) Uani 0.50 1 d PDU . .
C58 C 0.559(3) 0.733(3) 0.711(2) 0.157(8) Uani 0.50 1 d PDU . .
O12 O 0.674(2) 0.738(2) 0.7650(19) 0.184(8) Uani 0.50 1 d PDU . .
C57 C 0.477(3) 0.675(3) 0.625(2) 0.154(9) Uani 0.50 1 d PDU . .

loop_
_atom_site_aniso_label
_atom_site_aniso_U_11
_atom_site_aniso_U_22
_atom_site_aniso_U_33
_atom_site_aniso_U_23
_atom_site_aniso_U_13
_atom_site_aniso_U_12
C15' 0.044(2) 0.031(2) 0.044(2) 0.0161(18) 0.0182(19) 0.0238(18)
C16' 0.046(3) 0.032(2) 0.046(3) 0.015(2) 0.014(2) 0.022(2)
C17' 0.046(3) 0.033(2) 0.047(3) 0.018(2) 0.011(2) 0.022(2)
C18' 0.042(2) 0.030(2) 0.048(2) 0.0179(18) 0.0161(19) 0.0229(18)
C19' 0.048(3) 0.032(2) 0.053(3) 0.017(2) 0.010(2) 0.023(2)
C20' 0.048(3) 0.034(3) 0.051(3) 0.018(2) 0.012(2) 0.024(2)
C8' 0.043(2) 0.031(2) 0.046(2) 0.0197(18) 0.0199(19) 0.0211(17)
C9' 0.044(3) 0.040(3) 0.048(3) 0.020(2) 0.020(2) 0.018(2)
C10' 0.048(3) 0.047(3) 0.048(3) 0.023(2) 0.020(2) 0.020(2)
C11' 0.043(2) 0.041(2) 0.049(2) 0.0239(19) 0.0190(19) 0.0223(18)
C12' 0.042(3) 0.048(3) 0.054(3) 0.021(2) 0.018(2) 0.020(2)
C13' 0.046(3) 0.042(3) 0.048(3) 0.020(2) 0.019(2) 0.020(2)
C8 0.043(2) 0.031(2) 0.046(2) 0.0197(18) 0.0199(19) 0.0211(17)
C9 0.044(3) 0.040(3) 0.048(3) 0.020(2) 0.020(2) 0.018(2)
C10 0.048(3) 0.047(3) 0.048(3) 0.023(2) 0.020(2) 0.020(2)
C11 0.043(2) 0.041(2) 0.049(2) 0.0239(19) 0.0190(19) 0.0223(18)
C12 0.042(3) 0.048(3) 0.054(3) 0.021(2) 0.018(2) 0.020(2)
C13 0.046(3) 0.042(3) 0.048(3) 0.020(2) 0.019(2) 0.020(2)
C15 0.044(2) 0.031(2) 0.044(2) 0.0161(18) 0.0182(19) 0.0238(18)
C16 0.046(3) 0.032(2) 0.046(3) 0.015(2) 0.014(2) 0.022(2)
C17 0.046(3) 0.033(2) 0.047(3) 0.018(2) 0.011(2) 0.022(2)
C18 0.042(2) 0.030(2) 0.048(2) 0.0179(18) 0.0161(19) 0.0229(18)
C19 0.048(3) 0.032(2) 0.053(3) 0.017(2) 0.010(2) 0.023(2)
C20 0.048(3) 0.034(3) 0.051(3) 0.018(2) 0.012(2) 0.024(2)
C1 0.046(3) 0.029(3) 0.045(3) 0.016(3) 0.015(3) 0.020(3)
C2 0.042(3) 0.029(3) 0.042(3) 0.018(2) 0.015(3) 0.021(3)
C3 0.050(4) 0.038(3) 0.064(4) 0.031(3) 0.034(3) 0.027(3)
C4 0.057(4) 0.035(3) 0.060(4) 0.023(3) 0.033(3) 0.030(3)
C5 0.044(3) 0.025(3) 0.049(3) 0.016(3) 0.018(3) 0.022(3)
C6 0.044(3) 0.029(3) 0.042(3) 0.016(2) 0.019(3) 0.020(3)
C7 0.050(3) 0.030(3) 0.038(3) 0.016(2) 0.020(3) 0.026(3)
C14 0.037(3) 0.034(3) 0.058(4) 0.023(3) 0.020(3) 0.018(3)
C21 0.048(3) 0.031(3) 0.047(3) 0.019(3) 0.022(3) 0.025(3)
C43 0.041(3) 0.037(3) 0.043(3) 0.011(3) 0.010(3) 0.024(3)
C44 0.049(4) 0.043(4) 0.061(4) 0.016(3) 0.014(3) 0.027(3)
C45 0.060(5) 0.045(4) 0.081(6) 0.026(4) 0.012(4) 0.024(4)
C46 0.071(5) 0.045(4) 0.085(6) 0.011(4) 0.014(5) 0.032(4)
C47 0.067(5) 0.051(4) 0.061(5) -0.005(4) 0.010(4) 0.039(4)
C48 0.044(3) 0.043(4) 0.045(3) 0.006(3) 0.008(3) 0.028(3)
C49 0.041(3) 0.049(4) 0.036(3) 0.011(3) 0.013(3) 0.028(3)
C50 0.052(4) 0.058(4) 0.044(3) 0.018(3) 0.023(3) 0.033(3)
C51 0.080(6) 0.089(7) 0.081(6) 0.025(5) 0.060(5) 0.035(5)
C52 0.076(5) 0.059(5) 0.070(5) 0.029(4) 0.043(5) 0.028(4)
C53 0.056(4) 0.082(5) 0.041(4) 0.010(4) 0.016(3) 0.046(4)
C54 0.062(3) 0.066(4) 0.044(3) 0.017(3) 0.023(3) 0.049(3)
C55 0.071(4) 0.086(5) 0.066(4) 0.032(3) 0.033(3) 0.048(4)
C56 0.071(4) 0.087(5) 0.060(4) 0.033(3) 0.029(3) 0.052(4)
Cd1 0.0404(3) 0.0250(2) 0.0420(3) 0.01315(19) 0.0202(2) 0.0182(2)
Cd2 0.0471(4) 0.0223(3) 0.0436(4) 0.0119(3) 0.0118(3) 0.0145(3)
N1 0.054(3) 0.046(3) 0.052(3) 0.020(3) 0.028(3) 0.027(3)
N2 0.042(3) 0.041(3) 0.037(3) 0.010(2) 0.015(2) 0.027(2)
N3 0.050(3) 0.056(3) 0.038(3) 0.004(3) 0.012(2) 0.037(3)
O1 0.046(2) 0.0215(19) 0.050(2) 0.0110(17) 0.014(2) 0.0174(18)
O2 0.055(3) 0.038(3) 0.100(4) 0.037(3) 0.040(3) 0.024(2)
O3 0.062(3) 0.065(3) 0.058(3) 0.029(3) 0.025(3) 0.024(3)
O7 0.058(3) 0.081(4) 0.046(3) 0.010(3) 0.029(3) 0.006(3)
O8 0.051(3) 0.129(6) 0.074(4) 0.059(4) 0.022(3) 0.003(4)
O9 0.062(3) 0.034(2) 0.055(3) 0.020(2) 0.009(2) 0.028(2)
O10 0.046(3) 0.029(2) 0.074(3) 0.017(2) 0.010(2) 0.018(2)
S1 0.118(2) 0.0773(17) 0.116(2) 0.0370(16) 0.090(2) 0.0277(16)
O11 0.061(12) 0.033(9) 0.032(8) 0.008(7) 0.016(8) 0.005(8)
C60 0.156(12) 0.150(13) 0.138(10) 0.045(8) 0.082(9) 0.061(8)
O13 0.129(10) 0.147(10) 0.136(8) 0.047(7) 0.062(7) 0.067(7)
C59 0.138(12) 0.142(12) 0.136(9) 0.049(8) 0.059(9) 0.074(9)
C58 0.156(10) 0.162(11) 0.160(10) 0.050(8) 0.071(7) 0.090(8)
O12 0.169(10) 0.193(11) 0.190(11) 0.069(8) 0.064(7) 0.100(8)
C57 0.149(10) 0.166(12) 0.151(11) 0.055(8) 0.075(7) 0.078(8)

loop_
_atom_type_symbol
_atom_type_description
_atom_type_scat_dispersion_real
_atom_type_scat_dispersion_imag
_atom_type_scat_source
C C 0.0033 0.0016 'International Tables Vol C Tables 4.2.6.8 and 6.1.1.4'
H H 0.0000 0.0000 'International Tables Vol C Tables 4.2.6.8 and 6.1.1.4'
Cd Cd -0.8075 1.2024 'International Tables Vol C Tables 4.2.6.8 and 6.1.1.4'
N N 0.0061 0.0033 'International Tables Vol C Tables 4.2.6.8 and 6.1.1.4'
O O 0.0106 0.0060 'International Tables Vol C Tables 4.2.6.8 and 6.1.1.4'
S S 0.1246 0.1234 'International Tables Vol C Tables 4.2.6.8 and 6.1.1.4'

loop_
_geom_angle_atom_site_label_1
_geom_angle_atom_site_label_2
_geom_angle_atom_site_label_3
_geom_angle
_geom_angle_site_symmetry_1
_geom_angle_site_symmetry_3
C16' C15' C20' 120.0 . .
C16' C15' C5 116.5(4) . .
C20' C15' C5 123.5(4) . .
C17' C16' C15' 120.0 . .
C17' C16' H16' 120.0 . .
C15' C16' H16' 120.0 . .
C16' C17' C18' 120.0 . .
C16' C17' H17' 120.0 . .
C18' C17' H17' 120.0 . .
C17' C18' C19' 120.0 . .
C17' C18' C21 119.3(5) . .
C19' C18' C21 120.5(5) . .
C18' C19' C20' 120.0 . .
C18' C19' H19' 120.0 . .
C20' C19' H19' 120.0 . .
C19' C20' C15' 120.0 . .
C19' C20' H20' 120.0 . .
C15' C20' H20' 120.0 . .
C9' C8' C13' 118.9 . .
C9' C8' C6 120.2(4) . .
C13' C8' C6 120.7(4) . .
C8' C9' C10' 121.8 . .
C8' C9' H9' 119.1 . .
C10' C9' H9' 119.1 . .
C11' C10' C9' 118.3 . .
C11' C10' H10' 120.9 . .
C9' C10' H10' 120.9 . .
C12' C11' C10' 128.5 . .
C12' C11' C14 112.2(5) . .
C10' C11' C14 118.9(5) . .
C11' C12' C13' 117.4 . .
C11' C12' H12' 121.3 . .
C13' C12' H12' 121.3 . .
C8' C13' C12' 114.5 . .
C8' C13' H13' 122.7 . .
C12' C13' H13' 122.7 . .
C9 C8 C13 122.4(13) . .
C9 C8 C6 119.5(11) . .
C13 C8 C6 118.0(11) . .
C8 C9 C10 119.1(13) . .
C8 C9 H9 120.4 . .
C10 C9 H9 120.4 . .
C11 C10 C9 122.8(13) . .
C11 C10 H10 118.6 . .
C9 C10 H10 118.6 . .
C10 C11 C12 114.4(13) . .
C10 C11 C14 122.3(12) . .
C12 C11 C14 123.1(12) . .
C13 C12 C11 122.8(13) . .
C13 C12 H12 118.6 . .
C11 C12 H12 118.6 . .
C12 C13 C8 118.3(13) . .
C12 C13 H13 120.9 . .
C8 C13 H13 120.9 . .
C20 C15 C16 118.3(11) . .
C20 C15 C5 122.8(11) . .
C16 C15 C5 118.9(11) . .
C17 C16 C15 121.9(12) . .
C17 C16 H16 119.0 . .
C15 C16 H16 119.0 . .
C16 C17 C18 120.8(12) . .
C16 C17 H17 119.6 . .
C18 C17 H17 119.6 . .
C17 C18 C19 117.6(11) . .
C17 C18 C21 122.6(11) . .
C19 C18 C21 119.8(12) . .
C18 C19 C20 121.3(13) . .
C18 C19 H19 119.3 . .
C20 C19 H19 119.3 . .
C15 C20 C19 119.8(12) . .
C15 C20 H20 120.1 . .
C19 C20 H20 120.1 . .
O2 C1 O1 124.1(5) . .
O2 C1 C2 120.1(5) . .
O1 C1 C2 115.8(5) . .
C7 C2 C3 119.6(5) . .
C7 C2 C1 120.9(5) . .
C3 C2 C1 119.5(5) . .
C4 C3 C2 119.5(6) . .
C4 C3 H3 120.2 . .
C2 C3 H3 120.2 . .
C3 C4 C5 121.8(6) . .
C3 C4 H4 119.1 . .
C5 C4 H4 119.1 . .
C6 C5 C4 118.7(5) . .
C6 C5 C15 121.1(7) . .
C4 C5 C15 120.1(7) . .
C6 C5 C15' 124.8(5) . .
C4 C5 C15' 116.5(5) . .
C15 C5 C15' 4.8(6) . .
C5 C6 C7 119.1(5) . .
C5 C6 C8' 121.6(5) . .
C7 C6 C8' 119.2(5) . .
C5 C6 C8 121.7(7) . .
C7 C6 C8 119.1(6) . .
C8' C6 C8 1.1(7) . .
C2 C7 C6 121.2(5) . .
C2 C7 H7 119.4 . .
C6 C7 H7 119.4 . .
O7 C14 O8 121.6(7) . .
O7 C14 C11 120.3(8) . .
O8 C14 C11 118.1(8) . .
O7 C14 C11' 119.5(6) . .
O8 C14 C11' 118.9(7) . .
C11 C14 C11' 1.3(7) . .
O7 C14 Cd1 60.8(4) . 2_577
O8 C14 Cd1 60.8(4) . 2_577
C11 C14 Cd1 176.6(6) . 2_577
C11' C14 Cd1 177.8(4) . 2_577
O10 C21 O9 121.1(5) . .
O10 C21 C18 123.4(7) . .
O9 C21 C18 115.5(8) . .
O10 C21 C18' 118.5(6) . .
O9 C21 C18' 120.4(6) . .
C18 C21 C18' 4.9(8) . .
O10 C21 Cd1 58.4(3) . 1_545
O9 C21 Cd1 63.0(3) . 1_545
C18 C21 Cd1 173.5(7) . 1_545
C18' C21 Cd1 172.4(4) . 1_545
C44 C43 N2 130.7(6) . .
C44 C43 C48 120.8(6) . .
N2 C43 C48 108.5(6) . .
C43 C44 C45 117.0(7) . .
C43 C44 H44 121.5 . .
C45 C44 H44 121.5 . .
C44 C45 C46 121.5(8) . .
C44 C45 H45 119.2 . .
C46 C45 H45 119.2 . .
C47 C46 C45 121.5(8) . .
C47 C46 H46 119.2 . .
C45 C46 H46 119.2 . .
C46 C47 C48 117.3(7) . .
C46 C47 H47 121.4 . .
C48 C47 H47 121.4 . .
N3 C48 C47 131.1(7) . .
N3 C48 C43 107.0(5) . .
C47 C48 C43 121.9(7) . .
N2 C49 N3 111.7(6) . .
N2 C49 C50 122.1(6) . .
N3 C49 C50 126.3(6) . .
C51 C50 N1 113.8(7) . .
C51 C50 C49 132.3(7) . .
N1 C50 C49 113.9(6) . .
C50 C51 S1 111.4(7) . .
C50 C51 H51 124.3 . .
S1 C51 H51 124.3 . .
N1 C52 S1 115.4(6) . .
N1 C52 H52 122.3 . .
S1 C52 H52 122.3 . .
N3 C53 C54 114.6(6) . .
N3 C53 H53A 108.6 . .
C54 C53 H53A 108.6 . .
N3 C53 H53B 108.6 . .
C54 C53 H53B 108.6 . .
H53A C53 H53B 107.6 . .
C56 C54 C55 119.1(7) . .
C56 C54 C53 119.6(7) . .
C55 C54 C53 121.2(7) . .
C56 C55 C54 118.9(8) 2_676 .
C56 C55 H55 120.6 2_676 .
C54 C55 H55 120.6 . .
C54 C56 C55 121.9(8) . 2_676
C54 C56 H56 119.0 . .
C55 C56 H56 119.0 2_676 .
N2 Cd1 O10 127.20(18) . 1_565
N2 Cd1 O8 121.9(3) . 2_577
O10 Cd1 O8 100.8(3) 1_565 2_577
N2 Cd1 O7 90.9(2) . 2_577
O10 Cd1 O7 91.9(2) 1_565 2_577
O8 Cd1 O7 52.9(2) 2_577 2_577
N2 Cd1 O1 93.68(16) . .
O10 Cd1 O1 127.11(15) 1_565 .
O8 Cd1 O1 77.45(19) 2_577 .
O7 Cd1 O1 122.89(19) 2_577 .
N2 Cd1 N1 69.78(19) . .
O10 Cd1 N1 82.54(19) 1_565 .
O8 Cd1 N1 157.4(2) 2_577 .
O7 Cd1 N1 149.7(2) 2_577 .
O1 Cd1 N1 82.70(18) . .
N2 Cd1 O9 148.87(19) . 1_565
O10 Cd1 O9 53.81(15) 1_565 1_565
O8 Cd1 O9 83.7(2) 2_577 1_565
O7 Cd1 O9 119.94(19) 2_577 1_565
O1 Cd1 O9 73.71(15) . 1_565
N1 Cd1 O9 80.30(19) . 1_565
N2 Cd1 C14 107.1(2) . 2_577
O10 Cd1 C14 97.58(18) 1_565 2_577
O8 Cd1 C14 26.8(2) 2_577 2_577
O7 Cd1 C14 26.15(18) 2_577 2_577
O1 Cd1 C14 100.48(18) . 2_577
N1 Cd1 C14 175.8(2) . 2_577
O9 Cd1 C14 103.21(19) 1_565 2_577
N2 Cd1 C21 143.40(18) . 1_565
O10 Cd1 C21 26.51(17) 1_565 1_565
O8 Cd1 C21 94.1(3) 2_577 1_565
O7 Cd1 C21 108.4(2) 2_577 1_565
O1 Cd1 C21 100.68(17) . 1_565
N1 Cd1 C21 78.84(18) . 1_565
O9 Cd1 C21 27.39(17) 1_565 1_565
C14 Cd1 C21 103.15(18) 2_577 1_565
O1 Cd2 O1 180.000(2) . 2_687
O1 Cd2 O3 91.45(19) . 2_687
O1 Cd2 O3 88.55(19) 2_687 2_687
O1 Cd2 O3 88.55(19) . .
O1 Cd2 O3 91.45(19) 2_687 .
O3 Cd2 O3 180.000(3) 2_687 .
O1 Cd2 O9 79.34(16) . 1_565
O1 Cd2 O9 100.66(16) 2_687 1_565
O3 Cd2 O9 95.37(19) 2_687 1_565
O3 Cd2 O9 84.6(2) . 1_565
O1 Cd2 O9 100.66(16) . 2_677
O1 Cd2 O9 79.34(16) 2_687 2_677
O3 Cd2 O9 84.6(2) 2_687 2_677
O3 Cd2 O9 95.37(19) . 2_677
O9 Cd2 O9 180.000(2) 1_565 2_677
C52 N1 C50 110.2(6) . .
C52 N1 Cd1 133.6(5) . .
C50 N1 Cd1 115.3(4) . .
C49 N2 C43 106.3(5) . .
C49 N2 Cd1 118.1(4) . .
C43 N2 Cd1 135.6(4) . .
C49 N3 C48 106.5(5) . .
C49 N3 C53 128.4(7) . .
C48 N3 C53 124.9(6) . .
C1 O1 Cd2 123.9(4) . .
C1 O1 Cd1 117.0(4) . .
Cd2 O1 Cd1 104.96(16) . .
C14 O7 Cd1 93.0(4) . 2_577
C14 O8 Cd1 92.4(5) . 2_577
C21 O9 Cd2 168.1(4) . 1_545
C21 O9 Cd1 89.7(4) . 1_545
Cd2 O9 Cd1 101.35(16) 1_545 1_545
C21 O10 Cd1 95.1(4) . 1_545
C51 S1 C52 89.3(4) . .
C59 C60 O13 117(2) . .
C57 C58 O12 132(3) . .

loop_
_geom_bond_atom_site_label_1
_geom_bond_atom_site_label_2
_geom_bond_distance
_geom_bond_site_symmetry_2
C15' C16' 1.3900 .
C15' C20' 1.3900 .
C15' C5 1.504(7) .
C16' C17' 1.3900 .
C16' H16' 0.9300 .
C17' C18' 1.3900 .
C17' H17' 0.9300 .
C18' C19' 1.3900 .
C18' C21 1.500(8) .
C19' C20' 1.3900 .
C19' H19' 0.9300 .
C20' H20' 0.9300 .
C8' C9' 1.3761 .
C8' C13' 1.4073 .
C8' C6 1.493(8) .
C9' C10' 1.4858 .
C9' H9' 0.9300 .
C10' C11' 1.2871 .
C10' H10' 0.9300 .
C11' C12' 1.2236 .
C11' C14 1.513(9) .
C12' C13' 1.6667 .
C12' H12' 0.9300 .
C13' H13' 0.9300 .
C8 C9 1.347(19) .
C8 C13 1.369(19) .
C8 C6 1.503(15) .
C9 C10 1.416(18) .
C9 H9 0.9300 .
C10 C11 1.38(2) .
C10 H10 0.9300 .
C11 C12 1.45(2) .
C11 C14 1.504(15) .
C12 C13 1.384(19) .
C12 H12 0.9300 .
C13 H13 0.9300 .
C15 C20 1.362(19) .
C15 C16 1.413(17) .
C15 C5 1.472(13) .
C16 C17 1.361(17) .
C16 H16 0.9300 .
C17 C18 1.399(19) .
C17 H17 0.9300 .
C18 C19 1.387(18) .
C18 C21 1.486(13) .
C19 C20 1.428(17) .
C19 H19 0.9300 .
C20 H20 0.9300 .
C1 O2 1.243(8) .
C1 O1 1.276(7) .
C1 C2 1.500(8) .
C2 C7 1.377(8) .
C2 C3 1.397(8) .
C3 C4 1.381(8) .
C3 H3 0.9300 .
C4 C5 1.398(9) .
C4 H4 0.9300 .
C5 C6 1.397(8) .
C6 C7 1.413(8) .
C7 H7 0.9300 .
C14 O7 1.197(8) .
C14 O8 1.223(9) .
C14 Cd1 2.712(7) 2_577
C21 O10 1.237(8) .
C21 O9 1.270(7) .
C21 Cd1 2.760(6) 1_545
C43 C44 1.374(10) .
C43 N2 1.392(8) .
C43 C48 1.400(9) .
C44 C45 1.396(10) .
C44 H44 0.9300 .
C45 C46 1.399(12) .
C45 H45 0.9300 .
C46 C47 1.355(13) .
C46 H46 0.9300 .
C47 C48 1.392(10) .
C47 H47 0.9300 .
C48 N3 1.379(9) .
C49 N2 1.331(8) .
C49 N3 1.382(8) .
C49 C50 1.447(10) .
C50 C51 1.342(11) .
C50 N1 1.396(8) .
C51 S1 1.682(11) .
C51 H51 0.9300 .
C52 N1 1.282(10) .
C52 S1 1.704(8) .
C52 H52 0.9300 .
C53 N3 1.463(9) .
C53 C54 1.527(9) .
C53 H53A 0.9700 .
C53 H53B 0.9700 .
C54 C56 1.357(11) .
C54 C55 1.390(11) .
C55 C56 1.387(11) 2_676
C55 H55 0.9300 .
C56 C55 1.387(11) 2_676
C56 H56 0.9300 .
Cd1 N2 2.320(5) .
Cd1 O10 2.360(4) 1_565
Cd1 O8 2.371(6) 2_577
Cd1 O7 2.371(5) 2_577
Cd1 O1 2.434(4) .
Cd1 N1 2.447(6) .
Cd1 O9 2.458(5) 1_565
Cd1 C14 2.712(7) 2_577
Cd1 C21 2.760(6) 1_565
Cd2 O1 2.250(4) .
Cd2 O1 2.250(4) 2_687
Cd2 O3 2.290(5) 2_687
Cd2 O3 2.290(5) .
Cd2 O9 2.346(5) 1_565
Cd2 O9 2.346(5) 2_677
O7 Cd1 2.371(5) 2_577
O8 Cd1 2.371(6) 2_577
O9 Cd2 2.346(5) 1_545
O9 Cd1 2.458(5) 1_545
O10 Cd1 2.360(4) 1_545
C60 C59 1.323(18) .
C60 O13 1.397(17) .
C58 C57 1.185(17) .
C58 O12 1.380(17) .

loop_
_geom_torsion_atom_site_label_1
_geom_torsion_atom_site_label_2
_geom_torsion_atom_site_label_3
_geom_torsion_atom_site_label_4
_geom_torsion
_geom_torsion_site_symmetry_1
_geom_torsion_site_symmetry_4
C20' C15' C16' C17' 0.0 . .
C5 C15' C16' C17' -179.1(4) . .
C15' C16' C17' C18' 0.0 . .
C16' C17' C18' C19' 0.0 . .
C16' C17' C18' C21 174.8(5) . .
C17' C18' C19' C20' 0.0 . .
C21 C18' C19' C20' -174.7(5) . .
C18' C19' C20' C15' 0.0 . .
C16' C15' C20' C19' 0.0 . .
C5 C15' C20' C19' 179.0(4) . .
C13' C8' C9' C10' 3.2 . .
C6 C8' C9' C10' 177.8(4) . .
C8' C9' C10' C11' 2.5 . .
C9' C10' C11' C12' -9.9 . .
C9' C10' C11' C14 178.1(5) . .
C10' C11' C12' C13' 10.0 . .
C14 C11' C12' C13' -177.6(5) . .
C9' C8' C13' C12' -2.8 . .
C6 C8' C13' C12' -177.5(4) . .
C11' C12' C13' C8' -3.1 . .
C13 C8 C9 C10 -2(2) . .
C6 C8 C9 C10 -178.9(10) . .
C8 C9 C10 C11 -1(2) . .
C9 C10 C11 C12 3(2) . .
C9 C10 C11 C14 179.3(11) . .
C10 C11 C12 C13 -2(2) . .
C14 C11 C12 C13 -178.2(11) . .
C11 C12 C13 C8 -1(2) . .
C9 C8 C13 C12 3(2) . .
C6 C8 C13 C12 -180.0(10) . .
C20 C15 C16 C17 2(2) . .
C5 C15 C16 C17 -176.5(11) . .
C15 C16 C17 C18 1(2) . .
C16 C17 C18 C19 -4(2) . .
C16 C17 C18 C21 176.4(12) . .
C17 C18 C19 C20 4(2) . .
C21 C18 C19 C20 -175.9(11) . .
C16 C15 C20 C19 -2(2) . .
C5 C15 C20 C19 177.0(11) . .
C18 C19 C20 C15 -2(2) . .
O2 C1 C2 C7 165.2(6) . .
O1 C1 C2 C7 -13.6(8) . .
O2 C1 C2 C3 -13.2(9) . .
O1 C1 C2 C3 168.0(6) . .
C7 C2 C3 C4 -0.9(10) . .
C1 C2 C3 C4 177.5(6) . .
C2 C3 C4 C5 -1.3(10) . .
C3 C4 C5 C6 1.4(10) . .
C3 C4 C5 C15 -174.6(8) . .
C3 C4 C5 C15' -178.3(6) . .
C20 C15 C5 C6 63.8(15) . .
C16 C15 C5 C6 -117.5(11) . .
C20 C15 C5 C4 -120.2(12) . .
C16 C15 C5 C4 58.5(14) . .
C20 C15 C5 C15' -77(8) . .
C16 C15 C5 C15' 102(8) . .
C16' C15' C5 C6 -58.2(7) . .
C20' C15' C5 C6 122.7(6) . .
C16' C15' C5 C4 121.5(5) . .
C20' C15' C5 C4 -57.6(6) . .
C16' C15' C5 C15 -17(8) . .
C20' C15' C5 C15 164(8) . .
C4 C5 C6 C7 0.7(9) . .
C15 C5 C6 C7 176.7(8) . .
C15' C5 C6 C7 -179.6(6) . .
C4 C5 C6 C8' -178.4(6) . .
C15 C5 C6 C8' -2.4(11) . .
C15' C5 C6 C8' 1.3(9) . .
C4 C5 C6 C8 -177.1(8) . .
C15 C5 C6 C8 -1.1(12) . .
C15' C5 C6 C8 2.6(12) . .
C9' C8' C6 C5 58.2(7) . .
C13' C8' C6 C5 -127.2(5) . .
C9' C8' C6 C7 -120.9(5) . .
C13' C8' C6 C7 53.7(6) . .
C9' C8' C6 C8 -37(29) . .
C13' C8' C6 C8 137(29) . .
C9 C8 C6 C5 119.5(11) . .
C13 C8 C6 C5 -57.4(14) . .
C9 C8 C6 C7 -58.4(14) . .
C13 C8 C6 C7 124.7(10) . .
C9 C8 C6 C8' -156(30) . .
C13 C8 C6 C8' 28(28) . .
C3 C2 C7 C6 3.0(9) . .
C1 C2 C7 C6 -175.4(6) . .
C5 C6 C7 C2 -3.0(9) . .
C8' C6 C7 C2 176.2(6) . .
C8 C6 C7 C2 175.0(8) . .
C10 C11 C14 O7 -10.6(17) . .
C12 C11 C14 O7 164.9(11) . .
C10 C11 C14 O8 168.1(12) . .
C12 C11 C14 O8 -16.4(16) . .
C10 C11 C14 C11' -65(35) . .
C12 C11 C14 C11' 111(36) . .
C10 C11 C14 Cd1 97(12) . 2_577
C12 C11 C14 Cd1 -87(12) . 2_577
C12' C11' C14 O7 -124.2(6) . .
C10' C11' C14 O7 49.0(8) . .
C12' C11' C14 O8 55.6(8) . .
C10' C11' C14 O8 -131.2(7) . .
C12' C11' C14 C11 2(36) . .
C10' C11' C14 C11 175(36) . .
C12' C11' C14 Cd1 -26(13) . 2_577
C10' C11' C14 Cd1 147(13) . 2_577
C17 C18 C21 O10 -156.6(11) . .
C19 C18 C21 O10 23.7(17) . .
C17 C18 C21 O9 22.4(16) . .
C19 C18 C21 O9 -157.3(11) . .
C17 C18 C21 C18' -150(9) . .
C19 C18 C21 C18' 30(8) . .
C17 C18 C21 Cd1 -53(7) . 1_545
C19 C18 C21 Cd1 128(5) . 1_545
C17' C18' C21 O10 145.1(5) . .
C19' C18' C21 O10 -40.2(7) . .
C17' C18' C21 O9 -36.6(7) . .
C19' C18' C21 O9 138.2(5) . .
C17' C18' C21 C18 -29(8) . .
C19' C18' C21 C18 146(9) . .
C17' C18' C21 Cd1 -151(3) . 1_545
C19' C18' C21 Cd1 24(4) . 1_545
N2 C43 C44 C45 179.5(6) . .
C48 C43 C44 C45 0.4(10) . .
C43 C44 C45 C46 -0.4(11) . .
C44 C45 C46 C47 0.1(13) . .
C45 C46 C47 C48 0.1(12) . .
C46 C47 C48 N3 -178.8(7) . .
C46 C47 C48 C43 0.0(11) . .
C44 C43 C48 N3 178.8(6) . .
N2 C43 C48 N3 -0.5(7) . .
C44 C43 C48 C47 -0.2(10) . .
N2 C43 C48 C47 -179.5(6) . .
N2 C49 C50 C51 171.4(9) . .
N3 C49 C50 C51 -9.2(13) . .
N2 C49 C50 N1 -7.7(9) . .
N3 C49 C50 N1 171.7(6) . .
N1 C50 C51 S1 -1.7(10) . .
C49 C50 C51 S1 179.2(6) . .
N3 C53 C54 C56 -144.8(8) . .
N3 C53 C54 C55 38.3(10) . .
C56 C54 C55 C56 2.4(14) . 2_676
C53 C54 C55 C56 179.3(7) . 2_676
C55 C54 C56 C55 -2.5(14) . 2_676
C53 C54 C56 C55 -179.4(8) . 2_676
S1 C52 N1 C50 -1.0(9) . .
S1 C52 N1 Cd1 167.3(4) . .
C51 C50 N1 C52 1.7(10) . .
C49 C50 N1 C52 -179.0(7) . .
C51 C50 N1 Cd1 -168.9(6) . .
C49 C50 N1 Cd1 10.4(7) . .
N2 Cd1 N1 C52 -175.4(8) . .
O10 Cd1 N1 C52 50.3(8) 1_565 .
O8 Cd1 N1 C52 -49.9(11) 2_577 .
O7 Cd1 N1 C52 131.2(8) 2_577 .
O1 Cd1 N1 C52 -78.7(8) . .
O9 Cd1 N1 C52 -4.1(8) 1_565 .
C14 Cd1 N1 C52 142(2) 2_577 .
C21 Cd1 N1 C52 23.7(8) 1_565 .
N2 Cd1 N1 C50 -7.6(4) . .
O10 Cd1 N1 C50 -141.9(5) 1_565 .
O8 Cd1 N1 C50 117.9(7) 2_577 .
O7 Cd1 N1 C50 -61.0(7) 2_577 .
O1 Cd1 N1 C50 89.0(5) . .
O9 Cd1 N1 C50 163.7(5) 1_565 .
C14 Cd1 N1 C50 -50(3) 2_577 .
C21 Cd1 N1 C50 -168.5(5) 1_565 .
N3 C49 N2 C43 -0.1(7) . .
C50 C49 N2 C43 179.4(6) . .
N3 C49 N2 Cd1 -178.9(4) . .
C50 C49 N2 Cd1 0.6(7) . .
C44 C43 N2 C49 -178.9(7) . .
C48 C43 N2 C49 0.4(7) . .
C44 C43 N2 Cd1 -0.4(10) . .
C48 C43 N2 Cd1 178.8(4) . .
O10 Cd1 N2 C49 66.7(5) 1_565 .
O8 Cd1 N2 C49 -154.7(4) 2_577 .
O7 Cd1 N2 C49 159.8(4) 2_577 .
O1 Cd1 N2 C49 -77.2(4) . .
N1 Cd1 N2 C49 3.7(4) . .
O9 Cd1 N2 C49 -13.1(6) 1_565 .
C14 Cd1 N2 C49 -179.3(4) 2_577 .
C21 Cd1 N2 C49 36.3(6) 1_565 .
O10 Cd1 N2 C43 -111.6(6) 1_565 .
O8 Cd1 N2 C43 27.0(6) 2_577 .
O7 Cd1 N2 C43 -18.5(6) 2_577 .
O1 Cd1 N2 C43 104.5(6) . .
N1 Cd1 N2 C43 -174.7(6) . .
O9 Cd1 N2 C43 168.6(5) 1_565 .
C14 Cd1 N2 C43 2.4(6) 2_577 .
C21 Cd1 N2 C43 -142.0(5) 1_565 .
N2 C49 N3 C48 -0.2(7) . .
C50 C49 N3 C48 -179.6(6) . .
N2 C49 N3 C53 174.5(6) . .
C50 C49 N3 C53 -4.9(10) . .
C47 C48 N3 C49 179.3(7) . .
C43 C48 N3 C49 0.4(7) . .
C47 C48 N3 C53 4.4(11) . .
C43 C48 N3 C53 -174.6(5) . .
C54 C53 N3 C49 92.6(9) . .
C54 C53 N3 C48 -93.6(8) . .
O2 C1 O1 Cd2 -30.1(9) . .
C2 C1 O1 Cd2 148.7(4) . .
O2 C1 O1 Cd1 103.7(7) . .
C2 C1 O1 Cd1 -77.5(6) . .
O1 Cd2 O1 C1 35(100) 2_687 .
O3 Cd2 O1 C1 36.8(5) 2_687 .
O3 Cd2 O1 C1 -143.2(5) . .
O9 Cd2 O1 C1 131.9(5) 1_565 .
O9 Cd2 O1 C1 -48.1(5) 2_677 .
O1 Cd2 O1 Cd1 -103(100) 2_687 .
O3 Cd2 O1 Cd1 -101.5(2) 2_687 .
O3 Cd2 O1 Cd1 78.5(2) . .
O9 Cd2 O1 Cd1 -6.33(16) 1_565 .
O9 Cd2 O1 Cd1 173.67(16) 2_677 .
N2 Cd1 O1 C1 15.5(4) . .
O10 Cd1 O1 C1 -128.4(4) 1_565 .
O8 Cd1 O1 C1 137.4(5) 2_577 .
O7 Cd1 O1 C1 109.0(4) 2_577 .
N1 Cd1 O1 C1 -53.5(4) . .
O9 Cd1 O1 C1 -135.5(5) 1_565 .
C14 Cd1 O1 C1 123.7(4) 2_577 .
C21 Cd1 O1 C1 -130.7(4) 1_565 .
N2 Cd1 O1 Cd2 157.2(2) . .
O10 Cd1 O1 Cd2 13.3(3) 1_565 .
O8 Cd1 O1 Cd2 -80.9(3) 2_577 .
O7 Cd1 O1 Cd2 -109.3(2) 2_577 .
N1 Cd1 O1 Cd2 88.2(2) . .
O9 Cd1 O1 Cd2 6.19(16) 1_565 .
C14 Cd1 O1 Cd2 -94.7(2) 2_577 .
C21 Cd1 O1 Cd2 11.0(2) 1_565 .
O8 C14 O7 Cd1 -2.3(8) . 2_577
C11 C14 O7 Cd1 176.3(7) . 2_577
C11' C14 O7 Cd1 177.5(5) . 2_577
O7 C14 O8 Cd1 2.3(8) . 2_577
C11 C14 O8 Cd1 -176.3(7) . 2_577
C11' C14 O8 Cd1 -177.5(5) . 2_577
O10 C21 O9 Cd2 163.9(18) . 1_545
C18 C21 O9 Cd2 -15(3) . 1_545
C18' C21 O9 Cd2 -14(3) . 1_545
Cd1 C21 O9 Cd2 158(2) 1_545 1_545
O10 C21 O9 Cd1 6.1(6) . 1_545
C18 C21 O9 Cd1 -172.9(7) . 1_545
C18' C21 O9 Cd1 -172.2(5) . 1_545
O9 C21 O10 Cd1 -6.4(7) . 1_545
C18 C21 O10 Cd1 172.6(8) . 1_545
C18' C21 O10 Cd1 171.9(5) . 1_545
C50 C51 S1 C52 0.9(8) . .
N1 C52 S1 C51 0.0(8) . .

loop_
_platon_squeeze_void_nr
_platon_squeeze_void_average_x
_platon_squeeze_void_average_y
_platon_squeeze_void_average_z
_platon_squeeze_void_volume
_platon_squeeze_void_count_electrons
1 0.000 0.500 0.500 132.0 11.0
